data_4313572
loop_
_publ_author_name
'Yangguang Li'
'Na Hao'
'Ying Lu'
'Enbo Wang'
'Zhenhui Kang'
'Changwen Hu'

_publ_section_title
;
 New Two-Dimensional Metal-Organic Networks Constructed from
 1,2,4,5-Benzenetetracarboxylate and Chelate Ligands
;
_journal_name_full 'Inorganic Chemistry'
_journal_page_first 3119
_journal_page_last 3124
_journal_paper_doi 10.1021/ic026306j
_journal_volume 42
_journal_year 2003
_chemical_formula_sum 'C34 H22 N4 Ni2 O10'
_chemical_formula_weight 763.98
_chemical_name_systematic
; 
 ? 
;
_space_group_IT_number 14
_symmetry_cell_setting monoclinic
_symmetry_space_group_name_Hall '-P 2yn'
_symmetry_space_group_name_H-M 'P 1 21/n 1'
_atom_sites_solution_hydrogens geom
_atom_sites_solution_primary direct
_atom_sites_solution_secondary difmap
_audit_creation_method SHELXL-97
_cell_angle_alpha 90.00
_cell_angle_beta 92.03(3)
_cell_angle_gamma 90.00
_cell_formula_units_Z 2
_cell_length_a 10.122(2)
_cell_length_b 9.3106(19)
_cell_length_c 15.690(3)
_cell_measurement_reflns_used 5617
_cell_measurement_temperature 293(2)
_cell_measurement_theta_max 27.48
_cell_measurement_theta_min 2.36
_cell_volume 1477.7(5)
_computing_cell_refinement 'RAPID AUTO'
_computing_data_collection 'RAPID AUTO'
_computing_data_reduction 'RAPID AUTO'
_computing_structure_refinement 'SHELXL-97 (Sheldrick, 1997)'
_computing_structure_solution 'SHELXS-97 (Sheldrick, 1990)'
_diffrn_ambient_temperature 293(2)
_diffrn_detector_area_resol_mean 0.01
_diffrn_measured_fraction_theta_full 0.972
_diffrn_measured_fraction_theta_max 0.972
_diffrn_measurement_device_type 'Rigaku R-AXIS RAPID IP'
_diffrn_measurement_method Oscillation
_diffrn_radiation_monochromator graphite
_diffrn_radiation_source 'Rotation anode'
_diffrn_radiation_type MoK\a
_diffrn_radiation_wavelength 0.71073
_diffrn_reflns_av_R_equivalents 0.0735
_diffrn_reflns_av_sigmaI/netI 0.1508
_diffrn_reflns_limit_h_max 13
_diffrn_reflns_limit_h_min -13
_diffrn_reflns_limit_k_max 12
_diffrn_reflns_limit_k_min -12
_diffrn_reflns_limit_l_max 20
_diffrn_reflns_limit_l_min -20
_diffrn_reflns_number 5617
_diffrn_reflns_theta_full 27.48
_diffrn_reflns_theta_max 27.48
_diffrn_reflns_theta_min 2.36
_diffrn_standards_interval_count none
_diffrn_standards_interval_time none
_diffrn_standards_number none
_exptl_absorpt_coefficient_mu 1.346
_exptl_absorpt_correction_T_max 0.763
_exptl_absorpt_correction_T_min 0.640
_exptl_absorpt_correction_type multi-scan
_exptl_absorpt_process_details 'ABSCOR by T.Higashi    8 March, 1995'
_exptl_crystal_colour blue
_exptl_crystal_density_diffrn 1.717
_exptl_crystal_density_method 'not measured'
_exptl_crystal_description block
_exptl_crystal_F_000 780
_exptl_crystal_size_max 0.365
_exptl_crystal_size_mid 0.275
_exptl_crystal_size_min 0.206
_refine_diff_density_max 0.574
_refine_diff_density_min -0.761
_refine_diff_density_rms 0.114
_refine_ls_extinction_method none
_refine_ls_goodness_of_fit_ref 0.971
_refine_ls_hydrogen_treatment mixed
_refine_ls_matrix_type full
_refine_ls_number_parameters 226
_refine_ls_number_reflns 3287
_refine_ls_number_restraints 0
_refine_ls_restrained_S_all 0.971
_refine_ls_R_factor_all 0.1091
_refine_ls_R_factor_gt 0.0563
_refine_ls_shift/su_max 0.000
_refine_ls_shift/su_mean 0.000
_refine_ls_structure_factor_coef Fsqd
_refine_ls_weighting_details 'calc w=1/[\s^2^(Fo^2^)+(0.0655P)^2^+0.0000P] where P=(Fo^2^+2Fc^2^)/3'
_refine_ls_weighting_scheme calc
_refine_ls_wR_factor_gt 0.1163
_refine_ls_wR_factor_ref 0.1415
_reflns_number_gt 1880
_reflns_number_total 3287
_reflns_threshold_expression >2sigma(I)
_cod_data_source_file ic026306jrom20021226_085202.cif
_cod_data_source_block yg3a
_cod_depositor_comments
;
The following automatic conversions were performed:

'_symmetry_cell_setting' value 'Monoclinic' changed to 'monoclinic'
according to the built-in table from CIF Core dictionary named
'cif_core.dic' version 2.4.1 from 2010-06-29.

Automatic conversion script
Id: cif_fix_values 1646 2011-03-28 12:23:43Z adriana 
;
_cod_original_cell_volume 1477.8(5)
_cod_database_code 4313572

loop_
_symmetry_equiv_pos_as_xyz
'x, y, z'
'-x+1/2, y+1/2, -z+1/2'
'-x, -y, -z'
'x-1/2, -y-1/2, z-1/2'

loop_
_atom_site_label
_atom_site_type_symbol
_atom_site_fract_x
_atom_site_fract_y
_atom_site_fract_z
_atom_site_U_iso_or_equiv
_atom_site_adp_type
_atom_site_occupancy
_atom_site_symmetry_multiplicity
_atom_site_calc_flag
_atom_site_refinement_flags
_atom_site_disorder_assembly
_atom_site_disorder_group
Ni Ni 0.84665(6) 0.15877(7) 0.18749(4) 0.0204(2) Uani 1 1 d . . .
O1 O 0.7109(3) 0.3129(3) 0.1520(2) 0.0224(8) Uani 1 1 d . . .
O2 O 0.9720(3) 0.0237(4) 0.2648(2) 0.0265(8) Uani 1 1 d . . .
O3 O 0.8824(3) 0.2207(4) 0.3174(2) 0.0298(9) Uani 1 1 d . . .
OW O 0.6964(3) 0.0274(4) 0.2245(2) 0.0336(9) Uani 1 1 d . . .
O4 O 0.5256(4) 0.1817(4) 0.1411(3) 0.0433(11) Uani 1 1 d . . .
N1 N 0.9996(4) 0.2795(5) 0.1421(2) 0.0221(9) Uani 1 1 d . . .
N2 N 0.8380(4) 0.0930(5) 0.0605(2) 0.0243(10) Uani 1 1 d . . .
C1 C 1.0831(5) 0.3648(6) 0.1833(4) 0.0371(14) Uani 1 1 d . . .
H1A H 1.0780 0.3720 0.2422 0.044 Uiso 1 1 calc R . .
C2 C 1.1804(5) 0.4462(7) 0.1426(4) 0.0452(16) Uani 1 1 d . . .
H2A H 1.2388 0.5041 0.1742 0.054 Uiso 1 1 calc R . .
C3 C 1.1868(5) 0.4380(6) 0.0570(4) 0.0390(15) Uani 1 1 d . . .
H3A H 1.2496 0.4916 0.0290 0.047 Uiso 1 1 calc R . .
C4 C 1.1008(5) 0.3507(6) 0.0109(3) 0.0346(14) Uani 1 1 d . . .
C5 C 1.0087(5) 0.2710(5) 0.0570(3) 0.0269(12) Uani 1 1 d . . .
C6 C 0.9188(4) 0.1744(5) 0.0112(3) 0.0211(11) Uani 1 1 d . . .
C7 C 0.9226(5) 0.1609(6) -0.0757(3) 0.0357(14) Uani 1 1 d . . .
C8 C 0.8324(5) 0.0639(7) -0.1160(3) 0.0388(15) Uani 1 1 d . . .
H8A H 0.8287 0.0543 -0.1750 0.047 Uiso 1 1 calc R . .
C9 C 0.7508(5) -0.0152(7) -0.0668(4) 0.0408(15) Uani 1 1 d . . .
H9A H 0.6910 -0.0792 -0.0924 0.049 Uiso 1 1 calc R . .
C10 C 0.7570(5) -0.0001(6) 0.0230(3) 0.0331(13) Uani 1 1 d . . .
H10A H 0.7031 -0.0568 0.0561 0.040 Uiso 1 1 calc R . .
C11 C 1.0972(6) 0.3346(7) -0.0830(4) 0.0402(15) Uani 1 1 d . . .
H11A H 1.1524 0.3904 -0.1156 0.048 Uiso 1 1 calc R . .
C12 C 1.0179(6) 0.2438(7) -0.1197(4) 0.0474(18) Uani 1 1 d . . .
H12A H 1.0229 0.2313 -0.1783 0.057 Uiso 1 1 calc R . .
C13 C 0.9423(4) 0.1009(5) 0.3293(3) 0.0203(11) Uani 1 1 d . . .
C14 C 0.9712(4) 0.0479(5) 0.4170(3) 0.0190(10) Uani 1 1 d . . .
C15 C 0.5943(5) 0.2898(5) 0.1267(3) 0.0255(12) Uani 1 1 d . . .
C16 C 0.5370(4) 0.4004(5) 0.0619(3) 0.0155(9) Uani 1 1 d . . .
C17 C 0.5098(5) 0.3557(5) -0.0184(3) 0.0240(11) Uani 1 1 d . . .
H17 H 0.5169 0.2586 -0.0313 0.024 Uiso 1 1 calc R . .

loop_
_atom_site_aniso_label
_atom_site_aniso_U_11
_atom_site_aniso_U_22
_atom_site_aniso_U_33
_atom_site_aniso_U_23
_atom_site_aniso_U_13
_atom_site_aniso_U_12
Ni 0.0219(3) 0.0232(3) 0.0160(3) 0.0033(3) -0.0007(2) 0.0020(3)
O1 0.0184(16) 0.023(2) 0.0244(19) 0.0037(15) -0.0121(14) 0.0001(14)
O2 0.0366(19) 0.0251(19) 0.0181(18) -0.0018(15) 0.0059(15) 0.0030(16)
O3 0.041(2) 0.026(2) 0.0223(19) 0.0042(16) 0.0033(16) 0.0091(18)
OW 0.036(2) 0.029(2) 0.035(2) 0.0137(18) -0.0023(17) -0.0036(17)
O4 0.036(2) 0.034(2) 0.060(3) 0.019(2) -0.008(2) -0.0115(19)
N1 0.0183(19) 0.032(2) 0.015(2) 0.0003(19) -0.0098(16) -0.0012(19)
N2 0.022(2) 0.028(2) 0.023(2) -0.0054(19) -0.0003(18) -0.0031(19)
C1 0.033(3) 0.045(4) 0.033(3) 0.007(3) 0.001(2) -0.004(3)
C2 0.032(3) 0.056(4) 0.047(4) 0.001(3) -0.012(3) -0.019(3)
C3 0.027(3) 0.046(4) 0.044(4) 0.007(3) 0.008(3) -0.007(3)
C4 0.035(3) 0.036(3) 0.033(3) 0.009(3) 0.015(2) 0.005(3)
C5 0.025(2) 0.028(3) 0.028(3) 0.002(2) 0.012(2) 0.003(2)
C6 0.023(2) 0.026(3) 0.014(2) 0.003(2) -0.0056(18) 0.007(2)
C7 0.047(3) 0.041(3) 0.019(3) 0.005(3) 0.010(2) 0.017(3)
C8 0.043(3) 0.056(4) 0.018(3) -0.013(3) -0.004(2) 0.009(3)
C9 0.038(3) 0.046(4) 0.037(3) -0.025(3) -0.006(3) -0.003(3)
C10 0.028(3) 0.036(3) 0.035(3) -0.001(3) 0.001(2) 0.008(3)
C11 0.037(3) 0.045(4) 0.039(3) 0.024(3) 0.017(3) 0.013(3)
C12 0.062(4) 0.047(4) 0.036(4) 0.008(3) 0.029(3) 0.011(3)
C13 0.021(2) 0.028(3) 0.012(2) 0.001(2) -0.0025(19) -0.003(2)
C14 0.016(2) 0.021(3) 0.020(3) 0.004(2) -0.0009(18) 0.003(2)
C15 0.030(3) 0.023(3) 0.024(3) -0.002(2) 0.005(2) -0.001(2)
C16 0.013(2) 0.024(3) 0.009(2) -0.0002(19) -0.0092(16) -0.0012(19)
C17 0.030(2) 0.016(2) 0.027(3) -0.002(2) 0.006(2) -0.001(2)

loop_
_atom_type_symbol
_atom_type_description
_atom_type_scat_dispersion_real
_atom_type_scat_dispersion_imag
_atom_type_scat_source
C C 0.0033 0.0016 'International Tables Vol C Tables 4.2.6.8 and 6.1.1.4'
H H 0.0000 0.0000 'International Tables Vol C Tables 4.2.6.8 and 6.1.1.4'
N N 0.0061 0.0033 'International Tables Vol C Tables 4.2.6.8 and 6.1.1.4'
O O 0.0106 0.0060 'International Tables Vol C Tables 4.2.6.8 and 6.1.1.4'
Ni Ni 0.3393 1.1124 'International Tables Vol C Tables 4.2.6.8 and 6.1.1.4'

loop_
_geom_angle_atom_site_label_1
_geom_angle_atom_site_label_2
_geom_angle_atom_site_label_3
_geom_angle
_geom_angle_site_symmetry_1
_geom_angle_site_symmetry_3
_geom_angle_publ_flag
O1 Ni OW 89.87(13) . . ?
O1 Ni N1 91.66(14) . . ?
OW Ni N1 175.35(15) . . ?
O1 Ni N2 86.63(15) . . ?
OW Ni N2 95.10(15) . . ?
N1 Ni N2 80.62(15) . . ?
O1 Ni O2 161.09(12) . . ?
OW Ni O2 85.38(14) . . ?
N1 Ni O2 94.53(14) . . ?
N2 Ni O2 112.00(14) . . ?
O1 Ni O3 99.15(13) . . ?
OW Ni O3 89.59(14) . . ?
N1 Ni O3 94.50(15) . . ?
N2 Ni O3 172.58(14) . . ?
O2 Ni O3 62.59(13) . . ?
O1 Ni C13 129.68(14) . . ?
OW Ni C13 83.39(15) . . ?
N1 Ni C13 98.97(15) . . ?
N2 Ni C13 143.54(16) . . ?
O2 Ni C13 31.56(13) . . ?
O3 Ni C13 31.41(14) . . ?
C15 O1 Ni 125.6(3) . . ?
C13 O2 Ni 88.1(3) . . ?
C13 O3 Ni 88.2(3) . . ?
C1 N1 C5 117.3(4) . . ?
C1 N1 Ni 129.7(3) . . ?
C5 N1 Ni 112.9(3) . . ?
C10 N2 C6 119.0(4) . . ?
C10 N2 Ni 128.7(3) . . ?
C6 N2 Ni 111.8(3) . . ?
N1 C1 C2 123.3(5) . . ?
C3 C2 C1 118.6(5) . . ?
C2 C3 C4 120.2(5) . . ?
C3 C4 C5 117.2(5) . . ?
C3 C4 C11 125.1(5) . . ?
C5 C4 C11 117.6(6) . . ?
N1 C5 C4 123.3(5) . . ?
N1 C5 C6 117.7(4) . . ?
C4 C5 C6 119.0(5) . . ?
C7 C6 N2 123.3(5) . . ?
C7 C6 C5 120.7(4) . . ?
N2 C6 C5 115.9(4) . . ?
C6 C7 C8 117.4(5) . . ?
C6 C7 C12 118.2(6) . . ?
C8 C7 C12 124.3(5) . . ?
C9 C8 C7 119.1(5) . . ?
C8 C9 C10 120.1(5) . . ?
N2 C10 C9 121.0(5) . . ?
C12 C11 C4 120.3(5) . . ?
C11 C12 C7 124.0(6) . . ?
O3 C13 O2 119.6(4) . . ?
O3 C13 C14 120.3(4) . . ?
O2 C13 C14 120.1(4) . . ?
O3 C13 Ni 60.4(2) . . ?
O2 C13 Ni 60.3(3) . . ?
C14 C13 Ni 166.8(3) . . ?
C17 C14 C16 118.0(5) 4_666 2_645 ?
C17 C14 C13 120.0(4) 4_666 . ?
C16 C14 C13 122.0(4) 2_645 . ?
O4 C15 O1 127.4(5) . . ?
O4 C15 C16 117.2(5) . . ?
O1 C15 C16 115.0(4) . . ?
C17 C16 C14 120.5(5) . 2_655 ?
C17 C16 C15 118.0(4) . . ?
C14 C16 C15 121.1(4) 2_655 . ?
C16 C17 C14 121.5(4) . 4_565 ?

loop_
_geom_bond_atom_site_label_1
_geom_bond_atom_site_label_2
_geom_bond_distance
_geom_bond_site_symmetry_2
_geom_bond_publ_flag
Ni O1 2.050(3) . ?
Ni OW 2.052(3) . ?
Ni N1 2.061(4) . ?
Ni N2 2.083(4) . ?
Ni O2 2.134(4) . ?
Ni O3 2.136(4) . ?
Ni C13 2.455(5) . ?
O1 C15 1.250(6) . ?
O2 C13 1.286(5) . ?
O3 C13 1.280(6) . ?
O4 C15 1.249(6) . ?
N1 C1 1.313(7) . ?
N1 C5 1.344(6) . ?
N2 C10 1.318(7) . ?
N2 C6 1.374(6) . ?
C1 C2 1.413(7) . ?
C2 C3 1.350(8) . ?
C3 C4 1.378(8) . ?
C4 C5 1.412(6) . ?
C4 C11 1.479(8) . ?
C5 C6 1.452(7) . ?
C6 C7 1.371(7) . ?
C7 C8 1.417(8) . ?
C7 C12 1.432(7) . ?
C8 C9 1.365(8) . ?
C9 C10 1.416(7) . ?
C11 C12 1.287(9) . ?
C13 C14 1.480(6) . ?
C14 C17 1.400(7) 4_666 ?
C14 C16 1.415(6) 2_645 ?
C15 C16 1.546(7) . ?
C16 C17 1.347(7) . ?
C16 C14 1.415(6) 2_655 ?
C17 C14 1.400(7) 4_565 ?
